data_7001145
loop_
_publ_author_name
'Stoccoro, Sergio'
'Alesso, Giuseppe'
'Cinellu, Maria Agostina'
'Minghetti, Giovanni'
'Zucca, Antonio'
'Manassero, Mario'
'Manassero, Carlo'

_publ_section_title
;
 Reactivity of 1,3-bis(2-pyridyl)benzene, N&#x2041;CH&#x2041;N, with
 gold(iii) chlorides: salts, adducts and cyclometalated pincer
 derivatives. Crystal and molecular structures of
 [HN&#x2041;CH&#x2041;N][AuCl4], [Au(N&#x2041;C&#x2041;N)Cl][PF6] and
 [Au(N&#x2041;C&#x2041;N)Cl(PPh3)2][PF6]
;
_journal_issue 18
_journal_name_full 'Dalton Transactions'
_journal_page_first 3467
_journal_page_last 3477
_journal_paper_doi 10.1039/b822842f
_journal_year 2009
_chemical_formula_sum 'C16 H13 Au Cl4 N2'
_chemical_formula_weight 572.05
_chemical_name_common (HN$CH!N)(AuCl4)
_space_group_IT_number 7
_symmetry_cell_setting monoclinic
_symmetry_space_group_name_Hall 'P -2yc'
_symmetry_space_group_name_H-M 'P 1 c 1'
_audit_creation_date 08-10-10
_audit_creation_method 'from The Personal SDP version 2.1.1'
_audit_update_record
;
2009-02-15 # Formatted by publCIF
;
_cell_angle_alpha 90
_cell_angle_beta 96.130(1)
_cell_angle_gamma 90
_cell_formula_units_Z 2
_cell_length_a 9.3686(6)
_cell_length_b 12.3340(8)
_cell_length_c 7.6777(5)
_cell_measurement_reflns_used 9701
_cell_measurement_temperature 150
_cell_measurement_theta_max 28
_cell_measurement_theta_min 3
_cell_volume 882.10(10)
_computing_cell_refinement 'APEX II (Bruker)'
_computing_data_collection 'APEX II (Bruker)'
_computing_data_reduction 'SAINT (Bruker)'
_computing_structure_refinement ' Full-matrix least-squares (The Personal SDP, 1991)'
_computing_structure_solution ' SHELXS-86 (Sheldrick, 1986) as implemented in The Personal SDP'
_diffrn_ambient_temperature 150
_diffrn_measurement_device 'APEX II (Bruker)'
_diffrn_measurement_method omega
_diffrn_radiation_detector 'APEX II CCD area detector'
_diffrn_radiation_monochromator graphite
_diffrn_radiation_source 'fine-focus sealed tube'
_diffrn_radiation_type Mo-K\a
_diffrn_radiation_wavelength 0.71073
_diffrn_reflns_limit_h_max 12
_diffrn_reflns_limit_h_min -12
_diffrn_reflns_limit_k_max 16
_diffrn_reflns_limit_k_min -16
_diffrn_reflns_limit_l_max 10
_diffrn_reflns_limit_l_min -10
_diffrn_reflns_reduction_process SAINT
_diffrn_reflns_theta_max 28.00
_diffrn_reflns_theta_min 3.00
_diffrn_standards_decay_% 0.00
_diffrn_standards_number 176
_exptl_absorpt_coefficient_mu 8.943
_exptl_absorpt_correction_T_max 1.000
_exptl_absorpt_correction_T_min 0.593
_exptl_absorpt_correction_type empirical
_exptl_absorpt_process_details ' SADABS'
_exptl_crystal_colour yellow
_exptl_crystal_density_diffrn 2.154
_exptl_crystal_description prism
_exptl_crystal_F_000 540
_exptl_crystal_size_max 0.510
_exptl_crystal_size_mid 0.450
_exptl_crystal_size_min 0.330
_refine_diff_density_max 1.338
_refine_diff_density_min -1.692
_refine_ls_goodness_of_fit_all 1.036
_refine_ls_goodness_of_fit_obs 1.036
_refine_ls_hydrogen_treatment noref
_refine_ls_matrix_type full
_refine_ls_number_constraints 2
_refine_ls_number_parameters 208
_refine_ls_number_reflns 4630
_refine_ls_number_restraints 0
_refine_ls_R_factor_all 0.031
_refine_ls_R_factor_obs 0.031
_refine_ls_shift/esd_mean 0.000
_refine_ls_shift/su_max 0.001
_refine_ls_structure_factor_coef Fsqd
_refine_ls_weighting_scheme calc
_refine_ls_wR_factor_obs 0.045
_cod_data_source_file b822842f.txt
_cod_data_source_block compound_2
_cod_database_code 7001145
_diffrn_reflns_number_total 24432
_diffrn_reflns_number_independent 4630
_r_int 0.0192
_total_number_of_frames 5400
_time_per_frame_seconds 10
_frame_width_degrees 0.30
_detector_sample_distance_cm 6.00
_conventional_r1_(i>2\s(i)) 0.018
_reflections_with_i>2\s(i) 4554
_refine_diff_density_esd 0.150

loop_
_symmetry_equiv_pos_as_xyz
+x,+y,+z
+x,-y,1/2+z

loop_
_atom_site_aniso_label
_atom_site_aniso_U_11
_atom_site_aniso_U_22
_atom_site_aniso_U_33
_atom_site_aniso_U_12
_atom_site_aniso_U_13
_atom_site_aniso_U_23
_atom_site_aniso_type_symbol
Au 0.03270(4) 0.01557(4) 0.01658(4) -0.00369(5) 0.00402(3) -0.00017(5) Au
Cl1 0.0333(4) 0.0438(4) 0.0367(5) 0.0006(3) -0.0007(4) 0.0089(4) Cl
Cl2 0.0361(4) 0.0283(4) 0.0476(5) -0.0137(3) 0.0037(4) -0.0027(3) Cl
Cl3 0.0495(4) 0.0234(3) 0.0248(3) -0.0051(3) 0.0067(3) -0.0079(3) Cl
Cl4 0.0756(6) 0.0278(4) 0.0317(4) 0.0109(4) 0.0053(4) -0.0102(3) Cl
N1 0.020(1) 0.0156(9) 0.019(1) -0.0011(9) 0.0013(9) 0.0001(9) N
N2 0.022(1) 0.018(1) 0.024(1) -0.0028(9) 0.0034(9) -0.0017(9) N
C1 0.017(1) 0.016(1) 0.017(1) 0.0005(9) 0.0034(9) 0.001(1) C
C2 0.018(1) 0.017(1) 0.020(1) 0.001(1) 0.001(1) 0.001(1) C
C3 0.020(1) 0.017(1) 0.019(1) -0.002(1) 0.003(1) -0.002(1) C
C4 0.017(1) 0.027(1) 0.023(1) -0.003(1) 0.000(1) -0.001(1) C
C5 0.017(1) 0.025(1) 0.025(1) 0.003(1) 0.002(1) 0.001(1) C
C6 0.021(1) 0.019(1) 0.022(1) 0.002(1) 0.004(1) 0.000(1) C
C7 0.019(1) 0.016(1) 0.017(1) -0.001(1) 0.002(1) 0.0022(9) C
C8 0.020(1) 0.021(1) 0.020(1) 0.001(1) 0.004(1) 0.002(1) C
C9 0.017(1) 0.030(1) 0.026(1) -0.002(1) 0.004(1) 0.006(1) C
C10 0.020(1) 0.029(1) 0.025(1) -0.006(1) -0.002(1) 0.007(1) C
C11 0.025(1) 0.020(1) 0.023(1) -0.004(1) -0.001(1) 0.002(1) C
C12 0.020(1) 0.021(1) 0.020(1) -0.003(1) 0.001(1) -0.003(1) C
C13 0.025(1) 0.024(1) 0.028(1) -0.006(1) 0.006(1) -0.001(1) C
C14 0.033(1) 0.026(1) 0.038(2) -0.012(1) 0.010(1) 0.000(1) C
C15 0.040(2) 0.019(1) 0.039(2) -0.008(1) 0.007(1) -0.003(1) C
C16 0.030(1) 0.019(1) 0.033(2) -0.002(1) 0.004(1) -0.004(1) C

loop_
_atom_site_label
_atom_site_fract_x
_atom_site_fract_y
_atom_site_fract_z
_atom_site_occupancy
_atom_site_U_iso_or_equiv
_atom_site_thermal_displace_type
_atom_site_type_symbol
Au 0.0000 0.158676(7) 0.0000 1.00 0.02152(3) Uani Au
Cl1 0.2407(1) 0.17161(8) 0.0740(1) 1.00 0.0382(3) Uani Cl
Cl2 -0.2432(1) 0.15224(6) -0.0820(2) 1.00 0.0374(3) Uani Cl
Cl3 -0.0369(1) 0.30617(7) 0.1694(1) 1.00 0.0324(3) Uani Cl
Cl4 0.0354(1) 0.01188(7) -0.1687(1) 1.00 0.0451(4) Uani Cl
N1 0.1980(3) -0.6863(2) -0.3494(3) 1.00 0.0182(8) Uani N
N2 0.4077(3) -0.2210(2) -0.0065(3) 1.00 0.0217(8) Uani N
C1 0.3403(3) -0.5511(2) -0.1811(4) 1.00 0.0163(8) Uani C
C2 0.3561(3) -0.4385(2) -0.1664(4) 1.00 0.0186(9) Uani C
C3 0.4888(3) -0.3937(2) -0.1071(4) 1.00 0.0189(9) Uani C
C4 0.6060(3) -0.4612(3) -0.0621(4) 1.00 0.0227(9) Uani C
C5 0.5902(3) -0.5730(3) -0.0726(4) 1.00 0.0225(9) Uani C
C6 0.4586(3) -0.6179(2) -0.1320(4) 1.00 0.0205(9) Uani C
C7 0.1991(3) -0.5977(2) -0.2449(4) 1.00 0.0172(9) Uani C
C8 0.0727(3) -0.5532(2) -0.1998(4) 1.00 0.0203(9) Uani C
C9 -0.0571(3) -0.5996(3) -0.2624(4) 1.00 0.0244(9) Uani C
C10 -0.0581(3) -0.6911(3) -0.3667(4) 1.00 0.0248(9) Uani C
C11 0.0721(3) -0.7322(2) -0.4072(4) 1.00 0.0229(9) Uani C
C12 0.5044(3) -0.2747(2) -0.0918(4) 1.00 0.0203(9) Uani C
C13 0.6124(3) -0.2167(3) -0.1607(4) 1.00 0.0255(9) Uani C
C14 0.6181(4) -0.1049(3) -0.1413(5) 1.00 0.032(1) Uani C
C15 0.5143(4) -0.0520(3) -0.0559(5) 1.00 0.033(1) Uani C
C16 0.4096(3) -0.1123(3) 0.0111(4) 1.00 0.0274(9) Uani C
H1 0.3340 -0.2620 0.0441 1.00 0.0238 Uiso H
H2 0.2742 -0.3916 -0.1977 1.00 0.0205 Uiso H
H3 0.6991 -0.4300 -0.0234 1.00 0.0250 Uiso H
H4 0.6716 -0.6198 -0.0381 1.00 0.0248 Uiso H
H5 0.4483 -0.6961 -0.1397 1.00 0.0226 Uiso H
H6 0.0750 -0.4899 -0.1246 1.00 0.0222 Uiso H
H7 -0.1466 -0.5682 -0.2336 1.00 0.0269 Uiso H
H8 -0.1478 -0.7257 -0.4105 1.00 0.0273 Uiso H
H9 0.0721 -0.7965 -0.4800 1.00 0.0252 Uiso H
H10 0.6832 -0.2541 -0.2219 1.00 0.0279 Uiso H
H11 0.6941 -0.0637 -0.1871 1.00 0.0350 Uiso H
H12 0.5158 0.0263 -0.0439 1.00 0.0358 Uiso H
H13 0.3368 -0.0765 0.0712 1.00 0.0301 Uiso H

loop_
_atom_type_symbol
_atom_type_oxidation_number
_atom_type_number_in_cell
_atom_type_scat_dispersion_real
_atom_type_scat_dispersion_imag
_atom_type_scat_source
Au 0 2 -2.6880 8.7980 'International Tables Vol IV Table 2.2A'
Cl 0 8 0.1320 0.1590 'International Tables Vol IV Table 2.2A'
N 0 4 0.0040 0.0030 'International Tables Vol IV Table 2.2A'
C 0 32 0.0020 0.0020 'International Tables Vol IV Table 2.2A'
H 0 26 0.0000 0.0000 'International Tables Vol IV Table 2.2A'

loop_
_geom_angle_atom_site_label_1
_geom_angle_atom_site_label_2
_geom_angle_atom_site_label_3
_geom_angle
_geom_angle_site_symmetry_1
_geom_angle_site_symmetry_2
_geom_angle_site_symmetry_3
_geom_angle_publ_flag
Cl1 Au Cl2 177.5(1) 1_555 1_555 1_555 yes
Cl1 Au Cl3 90.5(1) 1_555 1_555 1_555 yes
Cl1 Au Cl4 89.8(1) 1_555 1_555 1_555 yes
Cl2 Au Cl3 88.7(1) 1_555 1_555 1_555 yes
Cl2 Au Cl4 91.0(1) 1_555 1_555 1_555 yes
Cl3 Au Cl4 179.7(1) 1_555 1_555 1_555 yes
C7 N1 C11 119.2(3) 1_555 1_555 1_555 yes
C12 N2 C16 122.4(3) 1_555 1_555 1_555 yes
C12 N2 H1 118.8 1_555 1_555 1_555 yes
C16 N2 H1 118.8 1_555 1_555 1_555 yes
C2 C1 C6 119.2(2) 1_555 1_555 1_555 yes
C2 C1 C7 119.7(2) 1_555 1_555 1_555 yes
C6 C1 C7 121.0(2) 1_555 1_555 1_555 yes
C1 C2 C3 120.2(2) 1_555 1_555 1_555 yes
C1 C2 H2 119.9 1_555 1_555 1_555 yes
C3 C2 H2 119.9 1_555 1_555 1_555 yes
C2 C3 C4 119.8(3) 1_555 1_555 1_555 yes
C2 C3 C12 119.9(2) 1_555 1_555 1_555 yes
C4 C3 C12 120.3(2) 1_555 1_555 1_555 yes
C3 C4 C5 120.2(3) 1_555 1_555 1_555 yes
C3 C4 H3 119.9 1_555 1_555 1_555 yes
C5 C4 H3 119.9 1_555 1_555 1_555 yes
C4 C5 C6 120.2(3) 1_555 1_555 1_555 yes
C4 C5 H4 119.9 1_555 1_555 1_555 yes
C6 C5 H4 119.9 1_555 1_555 1_555 yes
C1 C6 C5 120.3(3) 1_555 1_555 1_555 yes
C1 C6 H5 119.8 1_555 1_555 1_555 yes
C5 C6 H5 119.8 1_555 1_555 1_555 yes
N1 C7 C1 117.4(2) 1_555 1_555 1_555 yes
N1 C7 C8 121.0(2) 1_555 1_555 1_555 yes
C1 C7 C8 121.6(3) 1_555 1_555 1_555 yes
C7 C8 C9 119.6(3) 1_555 1_555 1_555 yes
C7 C8 H6 120.2 1_555 1_555 1_555 yes
C9 C8 H6 120.2 1_555 1_555 1_555 yes
C8 C9 C10 119.4(3) 1_555 1_555 1_555 yes
C8 C9 H7 120.3 1_555 1_555 1_555 yes
C10 C9 H7 120.3 1_555 1_555 1_555 yes
C9 C10 C11 118.4(3) 1_555 1_555 1_555 yes
C9 C10 H8 120.8 1_555 1_555 1_555 yes
C11 C10 H8 120.8 1_555 1_555 1_555 yes
N1 C11 C10 122.4(3) 1_555 1_555 1_555 yes
N1 C11 H9 118.8 1_555 1_555 1_555 yes
C10 C11 H9 118.8 1_555 1_555 1_555 yes
N2 C12 C3 117.4(3) 1_555 1_555 1_555 yes
N2 C12 C13 119.2(3) 1_555 1_555 1_555 yes
C3 C12 C13 123.4(3) 1_555 1_555 1_555 yes
C12 C13 C14 119.5(3) 1_555 1_555 1_555 yes
C12 C13 H10 120.3 1_555 1_555 1_555 yes
C14 C13 H10 120.3 1_555 1_555 1_555 yes
C13 C14 C15 119.7(3) 1_555 1_555 1_555 yes
C13 C14 H11 120.2 1_555 1_555 1_555 yes
C15 C14 H11 120.2 1_555 1_555 1_555 yes
C14 C15 C16 119.0(3) 1_555 1_555 1_555 yes
C14 C15 H12 120.5 1_555 1_555 1_555 yes
C16 C15 H12 120.5 1_555 1_555 1_555 yes
N2 C16 C15 120.3(3) 1_555 1_555 1_555 yes
N2 C16 H13 119.9 1_555 1_555 1_555 yes
C15 C16 H13 119.9 1_555 1_555 1_555 yes
N1 H1 N2 170.0 2_545 1_555 1_555 yes
C7 N1 H1 128.6 1_555 1_555 2_544 yes
C11 N1 H1 111.1 1_555 1_555 2_544 yes

loop_
_geom_bond_atom_site_label_1
_geom_bond_atom_site_label_2
_geom_bond_distance
_geom_bond_site_symmetry_1
_geom_bond_site_symmetry_2
_geom_bond_publ_flag
Au Cl1 2.271(1) 1_555 1_555 yes
Au Cl2 2.299(1) 1_555 1_555 yes
Au Cl3 2.284(1) 1_555 1_555 yes
Au Cl4 2.271(1) 1_555 1_555 yes
N1 C7 1.356(4) 1_555 1_555 yes
N1 C11 1.340(4) 1_555 1_555 yes
N2 C12 1.348(4) 1_555 1_555 yes
N2 C16 1.347(4) 1_555 1_555 yes
N2 H1 0.970 1_555 1_555 yes
C1 C2 1.399(4) 1_555 1_555 yes
C1 C6 1.401(4) 1_555 1_555 yes
C1 C7 1.477(4) 1_555 1_555 yes
C2 C3 1.392(4) 1_555 1_555 yes
C2 H2 0.970 1_555 1_555 yes
C3 C4 1.392(4) 1_555 1_555 yes
C3 C12 1.479(4) 1_555 1_555 yes
C4 C5 1.389(4) 1_555 1_555 yes
C4 H3 0.970 1_555 1_555 yes
C5 C6 1.383(4) 1_555 1_555 yes
C5 H4 0.970 1_555 1_555 yes
C6 H5 0.970 1_555 1_555 yes
C7 C8 1.383(4) 1_555 1_555 yes
C8 C9 1.383(4) 1_555 1_555 yes
C8 H6 0.970 1_555 1_555 yes
C9 C10 1.384(5) 1_555 1_555 yes
C9 H7 0.970 1_555 1_555 yes
C10 C11 1.386(4) 1_555 1_555 yes
C10 H8 0.970 1_555 1_555 yes
C11 H9 0.970 1_555 1_555 yes
C12 C13 1.388(4) 1_555 1_555 yes
C13 C14 1.388(5) 1_555 1_555 yes
C13 H10 0.970 1_555 1_555 yes
C14 C15 1.392(5) 1_555 1_555 yes
C14 H11 0.970 1_555 1_555 yes
C15 C16 1.374(5) 1_555 1_555 yes
C15 H12 0.970 1_555 1_555 yes
C16 H13 0.970 1_555 1_555 yes
N1 N2 2.670(4) 1_555 2_544 yes
N1 H1 1.709 1_555 2_544 yes
